data_4323832
loop_
_publ_author_name
'Younghun Byun'
'Dongwon Min'
'Junghwan Do'
'Hoseop Yun'
'Youngkyu Do'

_publ_section_title
;
 Mono- and Dinuclear d10 Metal Complexes of
 Hexakis(3,5-dimethylpyrazolyl)cyclotriphosphazene. Synthesis, Structures,
 and Unusual Solution Dynamic Behavior
;
_journal_name_full 'Inorganic Chemistry'
_journal_page_first 3981
_journal_page_last 3989
_journal_paper_doi 10.1021/ic950907b
_journal_volume 35
_journal_year 1996
_chemical_formula_sum 'C31 H44 Cd2 Cl6 N15 P3'
_chemical_formula_weight 1157.22
_chemical_name_systematic
; 
 ? 
;
_space_group_IT_number 14
_symmetry_cell_setting monoclinic
_symmetry_space_group_name_Hall '-P 2yn'
_symmetry_space_group_name_H-M 'P 1 21/n 1'
_atom_sites_solution_hydrogens geom
_atom_sites_solution_primary direct
_atom_sites_solution_secondary difmap
_audit_creation_method SHELXL
_cell_angle_alpha 90.00
_cell_angle_beta 102.71(2)
_cell_angle_gamma 90.00
_cell_formula_units_Z 4
_cell_length_a 18.585(5)
_cell_length_b 17.585(4)
_cell_length_c 14.404(3)
_cell_measurement_temperature 293(2)
_cell_volume 4592.1(19)
_computing_structure_refinement 'SHELXL-93 (Sheldrick, 1993)'
_computing_structure_solution 'SHELXS-86 (Sheldrick, 1990)'
_diffrn_ambient_temperature 293(2)
_diffrn_radiation_monochromator graphite
_diffrn_radiation_source 'fine-focus sealed tube'
_diffrn_radiation_type MoKa
_diffrn_radiation_wavelength 0.71073
_diffrn_reflns_av_R_equivalents 0.0550
_diffrn_reflns_av_sigmaI/netI 0.0229
_diffrn_reflns_limit_h_max 17
_diffrn_reflns_limit_h_min 0
_diffrn_reflns_limit_k_max 16
_diffrn_reflns_limit_k_min 0
_diffrn_reflns_limit_l_max 13
_diffrn_reflns_limit_l_min -13
_diffrn_reflns_number 4456
_diffrn_reflns_theta_max 20.00
_diffrn_reflns_theta_min 1.61
_exptl_absorpt_coefficient_mu 1.423
_exptl_crystal_density_diffrn 1.674
_exptl_crystal_F_000 2312
_refine_diff_density_max 1.043
_refine_diff_density_min -.950
_refine_diff_density_rms .095
_refine_ls_extinction_method none
_refine_ls_goodness_of_fit_all 1.055
_refine_ls_goodness_of_fit_obs 1.053
_refine_ls_matrix_type full
_refine_ls_number_parameters 526
_refine_ls_number_reflns 4286
_refine_ls_number_restraints 0
_refine_ls_restrained_S_all 1.055
_refine_ls_restrained_S_obs 1.053
_refine_ls_R_factor_all 0.0421
_refine_ls_R_factor_obs 0.0365
_refine_ls_shift/esd_max -0.003
_refine_ls_shift/esd_mean 0.000
_refine_ls_structure_factor_coef Fsqd
_refine_ls_weighting_details 'w=1/[s^2^(Fo^2^)+( 0.0528P)^2^+13.7294P] where P=(Fo^2^+2Fc^2^)/3'
_refine_ls_weighting_scheme calc
_refine_ls_wR_factor_all 0.0950
_refine_ls_wR_factor_obs 0.0886
_reflns_number_observed 3814
_reflns_number_total 4286
_reflns_observed_criterion >2sigma(I)
_cod_data_source_file ic950907b_3.cif
_cod_data_source_block P3N3(3,5-Me2C3N2H)6(CdCl2)2
_cod_depositor_comments
;
The following automatic conversions were performed:

'_refine_ls_weighting_scheme' value 'calc w=1/[s^2^(Fo^2^)+(
0.0528P)^2^+13.7294P] where P=(Fo^2^+2Fc^2^)/3' was changed to
'calc'. New tag '_refine_ls_weighting_details' was created. The value
of the new tag was set to 'w=1/[s^2^(Fo^2^)+( 0.0528P)^2^+13.7294P]
where P=(Fo^2^+2Fc^2^)/3'.

Automatic conversion script
Id: cif_fix_values 3143 2015-03-26 13:38:13Z robertas 
;
_cod_original_cell_volume 4592.0(19)
_cod_database_code 4323832

loop_
_symmetry_equiv_pos_as_xyz
'x, y, z'
'-x+1/2, y+1/2, -z+1/2'
'-x, -y, -z'
'x-1/2, -y-1/2, z-1/2'

loop_
_atom_site_aniso_label
_atom_site_aniso_U_11
_atom_site_aniso_U_22
_atom_site_aniso_U_33
_atom_site_aniso_U_23
_atom_site_aniso_U_13
_atom_site_aniso_U_12
Cd1 0.0404(3) 0.0323(3) 0.0292(3) 0.0012(2) 0.0091(2) -0.0015(2)
Cd2 0.0384(3) 0.0376(3) 0.0302(3) 0.0051(2) 0.0076(2) -0.0009(2)
Cl1 0.0564(11) 0.0482(11) 0.0426(10) -0.0014(8) -0.0038(9) -0.0086(9)
Cl2 0.0557(11) 0.0608(12) 0.0608(12) 0.0073(10) 0.0256(9) -0.0103(9)
Cl3 0.0531(11) 0.0741(13) 0.0531(12) 0.0026(10) 0.0242(9) 0.0028(10)
Cl4 0.0557(11) 0.0463(11) 0.0582(12) 0.0103(9) -0.0075(9) 0.0085(9)
P1 0.0283(9) 0.0206(9) 0.0227(9) 0.0010(7) 0.0052(7) -0.0011(7)
P2 0.0300(9) 0.0236(9) 0.0234(9) 0.0003(7) 0.0042(7) 0.0027(7)
P3 0.0280(9) 0.0259(9) 0.0240(9) 0.0003(7) 0.0007(7) -0.0026(7)
N1 0.030(3) 0.029(3) 0.022(3) -0.001(2) 0.005(2) -0.001(2)
N2 0.027(3) 0.024(3) 0.029(3) -0.001(2) 0.001(2) 0.000(2)
N3 0.030(3) 0.026(3) 0.024(3) 0.001(2) 0.007(2) -0.001(2)
N11 0.037(3) 0.023(3) 0.028(3) 0.004(2) 0.013(2) 0.002(2)
N12 0.034(3) 0.042(3) 0.034(3) 0.005(3) 0.014(3) 0.000(3)
C13 0.034(4) 0.060(5) 0.050(4) 0.009(4) 0.020(3) 0.012(4)
C14 0.043(4) 0.042(4) 0.058(5) 0.012(4) 0.023(4) 0.015(3)
C15 0.046(4) 0.033(4) 0.034(4) 0.003(3) 0.013(3) 0.009(3)
C16 0.067(6) 0.094(7) 0.124(8) 0.051(6) 0.061(6) 0.032(5)
C17 0.071(5) 0.041(4) 0.063(5) 0.022(4) 0.031(4) 0.021(4)
N21 0.024(3) 0.028(3) 0.027(3) -0.001(2) 0.005(2) -0.008(2)
N22 0.039(3) 0.034(3) 0.024(3) 0.002(2) 0.015(2) -0.005(3)
C23 0.033(4) 0.032(4) 0.054(5) 0.003(3) 0.012(3) -0.010(3)
C24 0.053(5) 0.045(4) 0.046(5) -0.007(4) -0.001(4) -0.024(4)
C25 0.043(4) 0.037(4) 0.037(4) -0.003(3) 0.007(4) -0.012(3)
C26 0.066(5) 0.056(5) 0.063(5) 0.003(4) 0.025(4) -0.023(4)
C27 0.088(6) 0.073(6) 0.032(4) 0.000(4) 0.004(4) -0.039(5)
N51 0.041(3) 0.039(3) 0.022(3) -0.002(3) 0.002(3) -0.004(3)
N52 0.042(3) 0.044(3) 0.028(3) -0.001(3) 0.008(3) -0.004(3)
C53 0.037(4) 0.071(6) 0.029(5) -0.001(4) 0.005(3) 0.009(4)
C54 0.060(5) 0.062(5) 0.029(5) -0.015(4) 0.001(3) -0.006(4)
C55 0.043(4) 0.045(5) 0.042(5) -0.016(4) -0.002(3) -0.005(4)
C56 0.084(6) 0.111(8) 0.034(5) 0.001(5) 0.008(4) -0.017(5)
C57 0.107(7) 0.053(5) 0.055(5) -0.013(4) 0.003(5) -0.038(5)
N61 0.037(3) 0.026(3) 0.032(3) 0.008(3) 0.007(2) -0.004(3)
N62 0.035(3) 0.035(3) 0.041(3) 0.004(3) 0.008(3) -0.003(3)
C63 0.039(4) 0.048(5) 0.045(4) 0.006(4) 0.007(4) -0.009(4)
C64 0.030(4) 0.057(5) 0.063(5) 0.006(4) 0.014(4) 0.002(4)
C65 0.032(4) 0.040(4) 0.061(5) 0.012(4) 0.002(4) 0.006(4)
C66 0.058(5) 0.104(7) 0.064(5) 0.024(5) 0.021(4) -0.014(5)
C67 0.048(5) 0.086(7) 0.107(7) 0.055(6) 0.010(5) 0.024(5)
N31 0.043(3) 0.028(3) 0.025(3) 0.002(2) 0.008(2) 0.005(2)
N32 0.038(3) 0.030(3) 0.029(3) 0.004(3) 0.006(2) 0.001(2)
C33 0.037(4) 0.036(4) 0.033(4) 0.011(4) 0.001(3) 0.000(3)
C34 0.053(4) 0.029(4) 0.047(4) 0.004(4) 0.009(4) 0.000(3)
C35 0.053(4) 0.020(4) 0.041(4) 0.002(3) 0.006(3) 0.007(3)
C36 0.069(5) 0.055(5) 0.044(4) 0.018(4) 0.012(4) 0.006(4)
C37 0.096(6) 0.028(4) 0.062(5) -0.001(4) 0.035(5) 0.014(4)
N41 0.033(3) 0.032(3) 0.030(3) 0.001(2) 0.007(3) 0.004(2)
N42 0.031(3) 0.055(4) 0.028(3) 0.006(3) 0.008(3) -0.003(3)
C43 0.040(5) 0.058(5) 0.034(4) 0.004(4) 0.015(3) 0.008(4)
C44 0.028(4) 0.067(5) 0.042(5) 0.000(4) -0.004(3) -0.004(4)
C45 0.031(4) 0.042(4) 0.028(4) -0.001(3) 0.001(3) 0.000(3)
C46 0.046(5) 0.113(7) 0.061(5) 0.021(5) 0.015(4) -0.006(5)
C47 0.047(4) 0.080(6) 0.041(4) 0.016(4) -0.003(3) -0.003(4)
ClS1 0.167(3) 0.163(4) 0.159(3) -0.024(3) -0.029(3) 0.029(3)
ClS2 0.147(4) 0.117(3) 0.602(13) -0.028(5) -0.086(5) -0.019(3)
CS 0.176(12) 0.071(8) 0.160(12) 0.009(8) -0.041(10) 0.007(8)

loop_
_atom_site_label
_atom_site_type_symbol
_atom_site_fract_x
_atom_site_fract_y
_atom_site_fract_z
_atom_site_U_iso_or_equiv
_atom_site_thermal_displace_type
_atom_site_occupancy
_atom_site_calc_flag
_atom_site_refinement_flags
_atom_site_disorder_group
Cd1 Cd 0.12725(2) 0.33400(3) -0.35325(3) 0.0337(2) Uani 1 d . .
Cd2 Cd 0.07976(2) 0.19884(3) 0.10097(3) 0.0354(2) Uani 1 d . .
Cl1 Cl 0.02142(10) 0.29044(10) -0.47352(12) 0.0513(5) Uani 1 d . .
Cl2 Cl 0.22365(10) 0.38459(11) -0.42614(13) 0.0571(5) Uani 1 d . .
Cl3 Cl -0.01674(10) 0.21378(11) 0.18880(13) 0.0582(5) Uani 1 d . .
Cl4 Cl 0.16624(10) 0.09524(10) 0.15410(13) 0.0565(5) Uani 1 d . .
P1 P 0.09516(8) 0.24386(8) -0.13827(10) 0.0239(4) Uani 1 d . .
P2 P 0.05225(8) 0.39286(8) -0.15603(10) 0.0259(4) Uani 1 d . .
P3 P 0.15813(8) 0.34725(9) -0.00769(11) 0.0267(4) Uani 1 d . .
N1 N 0.0699(2) 0.3153(3) -0.2055(3) 0.0270(11) Uani 1 d . .
N2 N 0.1023(2) 0.4109(3) -0.0552(3) 0.0275(12) Uani 1 d . .
N3 N 0.1308(2) 0.2608(3) -0.0285(3) 0.0265(11) Uani 1 d . .
N11 N 0.1514(3) 0.1966(3) -0.1943(3) 0.0283(12) Uani 1 d . .
N12 N 0.1886(3) 0.2365(3) -0.2534(3) 0.0357(13) Uani 1 d . .
C13 C 0.2445(4) 0.1933(4) -0.2617(5) 0.046(2) Uani 1 d . .
C14 C 0.2447(4) 0.1253(4) -0.2102(5) 0.046(2) Uani 1 d . .
H14 H 0.2780(4) 0.0854(4) -0.2069(5) 0.055 Uiso 1 calc R .
C15 C 0.1879(4) 0.1287(4) -0.1668(4) 0.037(2) Uani 1 d . .
C16 C 0.2993(5) 0.2167(5) -0.3172(7) 0.089(3) Uani 1 d . .
H16A H 0.2760(10) 0.2494(32) -0.3684(30) 0.133 Uiso 1 calc R .
H16B H 0.3183(28) 0.1724(6) -0.3427(40) 0.133 Uiso 1 calc R .
H16C H 0.3391(19) 0.2435(33) -0.2764(14) 0.133 Uiso 1 calc R .
C17 C 0.1631(4) 0.0716(4) -0.1039(5) 0.056(2) Uani 1 d . .
H17D H 0.1629(24) 0.0945(9) -0.0435(12) 0.084 Uiso 1 calc R .
H17E H 0.1963(15) 0.0291(12) -0.0948(27) 0.084 Uiso 1 calc R .
H17F H 0.1143(11) 0.0546(19) -0.1330(15) 0.084 Uiso 1 calc R .
N21 N 0.0289(2) 0.1795(3) -0.1350(3) 0.0265(12) Uani 1 d . .
N22 N 0.0122(3) 0.1582(3) -0.0485(3) 0.0314(12) Uani 1 d . .
C23 C -0.0418(3) 0.1082(4) -0.0702(5) 0.039(2) Uani 1 d . .
C24 C -0.0598(4) 0.0961(4) -0.1690(5) 0.050(2) Uani 1 d . .
H24 H -0.0958(4) 0.0629(4) -0.2011(5) 0.060 Uiso 1 calc R .
C25 C -0.0158(3) 0.1409(4) -0.2097(4) 0.039(2) Uani 1 d . .
C26 C -0.0750(4) 0.0724(4) 0.0046(5) 0.060(2) Uani 1 d . .
H26A H -0.0389(9) 0.0704(25) 0.0635(10) 0.090 Uiso 1 calc R .
H26B H -0.0909(24) 0.0217(11) -0.0147(17) 0.090 Uiso 1 calc R .
H26C H -0.1165(17) 0.1020(16) 0.0130(25) 0.090 Uiso 1 calc R .
C27 C -0.0107(5) 0.1500(5) -0.3109(5) 0.066(2) Uani 1 d . .
H27D H -0.0161(28) 0.2027(6) -0.3283(12) 0.099 Uiso 1 calc R .
H27E H -0.0491(18) 0.1210(24) -0.3510(6) 0.099 Uiso 1 calc R .
H27F H 0.0365(12) 0.1321(27) -0.3186(9) 0.099 Uiso 1 calc R .
N51 N 0.1784(3) 0.3557(3) 0.1113(3) 0.0346(13) Uani 1 d . .
N52 N 0.1494(3) 0.3053(3) 0.1662(4) 0.0375(13) Uani 1 d . .
C53 C 0.1695(4) 0.3317(4) 0.2547(5) 0.046(2) Uani 1 d . .
C54 C 0.2112(4) 0.3988(4) 0.2567(5) 0.052(2) Uani 1 d . .
H54 H 0.2320(4) 0.4272(4) 0.3104(5) 0.062 Uiso 1 calc R .
C55 C 0.2155(3) 0.4142(4) 0.1659(5) 0.045(2) Uani 1 d . .
C56 C 0.1488(5) 0.2909(5) 0.3362(5) 0.077(3) Uani 1 d . .
H56A H 0.0960(5) 0.2880(30) 0.3259(21) 0.116 Uiso 1 calc R .
H56B H 0.1680(29) 0.3181(19) 0.3942(8) 0.116 Uiso 1 calc R .
H56C H 0.1690(28) 0.2405(13) 0.3409(27) 0.116 Uiso 1 calc R .
C57 C 0.2508(5) 0.4784(4) 0.1258(5) 0.074(3) Uani 1 d . .
H57D H 0.2159(10) 0.5005(20) 0.0736(26) 0.111 Uiso 1 calc R .
H57E H 0.2927(18) 0.4600(7) 0.1037(36) 0.111 Uiso 1 calc R .
H57F H 0.2665(28) 0.5161(15) 0.1742(12) 0.111 Uiso 1 calc R .
N61 N 0.2401(3) 0.3573(3) -0.0361(3) 0.0320(12) Uani 1 d . .
N62 N 0.2466(3) 0.4077(3) -0.1084(4) 0.0372(13) Uani 1 d . .
C63 C 0.3126(4) 0.3953(4) -0.1225(5) 0.044(2) Uani 1 d . .
C64 C 0.3495(4) 0.3372(4) -0.0622(5) 0.049(2) Uani 1 d . .
H64 H 0.3967(4) 0.3188(4) -0.0602(5) 0.059 Uiso 1 calc R .
C65 C 0.3033(4) 0.3138(4) -0.0086(5) 0.045(2) Uani 1 d . .
C66 C 0.3422(4) 0.4392(5) -0.1957(6) 0.074(3) Uani 1 d . .
H66A H 0.3018(4) 0.4588(27) -0.2430(23) 0.111 Uiso 1 calc R .
H66B H 0.3715(25) 0.4061(9) -0.2255(28) 0.111 Uiso 1 calc R .
H66C H 0.3721(25) 0.4805(19) -0.1654(9) 0.111 Uiso 1 calc R .
C67 C 0.3117(4) 0.2540(5) 0.0673(6) 0.081(3) Uani 1 d . .
H67D H 0.2726(20) 0.2175(19) 0.0505(21) 0.122 Uiso 1 calc R .
H67E H 0.3096(33) 0.2774(7) 0.1268(10) 0.122 Uiso 1 calc R .
H67F H 0.3583(16) 0.2289(24) 0.0730(31) 0.122 Uiso 1 calc R .
N31 N 0.0579(3) 0.4636(3) -0.2316(3) 0.0318(12) Uani 1 d . .
N32 N 0.0792(3) 0.4509(3) -0.3166(3) 0.0327(12) Uani 1 d . .
C33 C 0.0748(3) 0.5182(4) -0.3598(4) 0.036(2) Uani 1 d . .
C34 C 0.0519(3) 0.5739(4) -0.3030(5) 0.043(2) Uani 1 d . .
H34 H 0.0452(3) 0.6253(4) -0.3178(5) 0.052 Uiso 1 calc R .
C35 C 0.0413(4) 0.5397(3) -0.2228(5) 0.039(2) Uani 1 d . .
C36 C 0.0926(4) 0.5275(4) -0.4545(5) 0.056(2) Uani 1 d . .
H36A H 0.0863(24) 0.4797(7) -0.4876(14) 0.084 Uiso 1 calc R .
H36B H 0.1429(9) 0.5440(25) -0.4467(5) 0.084 Uiso 1 calc R .
H36C H 0.0604(17) 0.5647(19) -0.4907(13) 0.084 Uiso 1 calc R .
C37 C 0.0187(4) 0.5713(4) -0.1382(5) 0.060(2) Uani 1 d . .
H37D H 0.0568(12) 0.5619(24) -0.0824(7) 0.089 Uiso 1 calc R .
H37E H -0.0262(15) 0.5474(20) -0.1311(20) 0.089 Uiso 1 calc R .
H37F H 0.0110(26) 0.6251(6) -0.1461(16) 0.089 Uiso 1 calc R .
N41 N -0.0367(3) 0.3938(3) -0.1506(3) 0.0315(12) Uani 1 d . .
N42 N -0.0482(3) 0.3479(3) -0.0758(3) 0.0377(13) Uani 1 d . .
C43 C -0.1171(4) 0.3241(4) -0.1033(5) 0.043(2) Uani 1 d . .
C44 C -0.1502(4) 0.3530(4) -0.1947(5) 0.047(2) Uani 1 d . .
H44 H -0.1985(4) 0.3446(4) -0.2276(5) 0.057 Uiso 1 calc R .
C45 C -0.0997(3) 0.3944(4) -0.2249(4) 0.035(2) Uani 1 d . .
C46 C -0.1512(4) 0.2729(5) -0.0417(6) 0.073(3) Uani 1 d . .
H46A H -0.1165(12) 0.2638(27) 0.0172(17) 0.110 Uiso 1 calc R .
H46B H -0.1644(28) 0.2254(13) -0.0739(18) 0.110 Uiso 1 calc R .
H46C H -0.1946(18) 0.2966(15) -0.0291(33) 0.110 Uiso 1 calc R .
C47 C -0.1052(4) 0.4335(5) -0.3183(5) 0.058(2) Uani 1 d . .
H47D H -0.0920(25) 0.4861(7) -0.3075(5) 0.087 Uiso 1 calc R .
H47E H -0.1549(7) 0.4299(24) -0.3551(14) 0.087 Uiso 1 calc R .
H47F H -0.0723(19) 0.4097(17) -0.3523(15) 0.087 Uiso 1 calc R .
ClS1 Cl 0.1604(2) 0.1196(3) 0.5119(3) 0.173(2) Uani 1 d . .
ClS2 Cl 0.0452(3) 0.0383(3) 0.4037(7) 0.315(5) Uani 1 d . .
CS C 0.0817(7) 0.1150(6) 0.4216(10) 0.148(5) Uani 1 d . .
HS1 H 0.0459(7) 0.1506(6) 0.4363(10) 0.177 Uiso 1 calc R .
HS2 H 0.0942(7) 0.1320(6) 0.3631(10) 0.177 Uiso 1 calc R .

loop_
_atom_type_symbol
_atom_type_description
_atom_type_scat_dispersion_real
_atom_type_scat_dispersion_imag
_atom_type_scat_source
C C .0033 .0016 'International Tables Vol C Tables 4.2.6.8 and 6.1.1.4'
H H .0000 .0000 'International Tables Vol C Tables 4.2.6.8 and 6.1.1.4'
N N .0061 .0033 'International Tables Vol C Tables 4.2.6.8 and 6.1.1.4'
P P .1023 .0942 'International Tables Vol C Tables 4.2.6.8 and 6.1.1.4'
Cl Cl .1484 .1585 'International Tables Vol C Tables 4.2.6.8 and 6.1.1.4'
Cd Cd -.8075 1.2024 'International Tables Vol C Tables 4.2.6.8 and 6.1.1.4'

loop_
_geom_angle_atom_site_label_1
_geom_angle_atom_site_label_2
_geom_angle_atom_site_label_3
_geom_angle
_geom_angle_site_symmetry_1
_geom_angle_site_symmetry_3
_geom_angle_publ_flag
N32 Cd1 N12 130.9(2) . . ?
N32 Cd1 Cl2 97.43(13) . . ?
N12 Cd1 Cl2 103.03(13) . . ?
N32 Cd1 Cl1 98.48(12) . . ?
N12 Cd1 Cl1 114.19(13) . . ?
Cl2 Cd1 Cl1 111.29(7) . . ?
N32 Cd1 N1 71.5(2) . . ?
N12 Cd1 N1 68.9(2) . . ?
Cl2 Cd1 N1 150.61(11) . . ?
Cl1 Cd1 N1 97.45(11) . . ?
N52 Cd2 N22 138.0(2) . . ?
N52 Cd2 Cl3 96.35(13) . . ?
N22 Cd2 Cl3 101.75(13) . . ?
N52 Cd2 Cl4 101.68(13) . . ?
N22 Cd2 Cl4 104.03(13) . . ?
Cl3 Cd2 Cl4 115.42(7) . . ?
N52 Cd2 N3 71.8(2) . . ?
N22 Cd2 N3 70.5(2) . . ?
Cl3 Cd2 N3 141.40(11) . . ?
Cl4 Cd2 N3 103.05(11) . . ?
N1 P1 N3 117.1(2) . . ?
N1 P1 N11 103.3(2) . . ?
N3 P1 N11 113.7(2) . . ?
N1 P1 N21 115.4(2) . . ?
N3 P1 N21 104.2(2) . . ?
N11 P1 N21 102.6(2) . . ?
N1 P1 P3 85.2(2) . . ?
N3 P1 P3 33.2(2) . . ?
N11 P1 P3 116.8(2) . . ?
N21 P1 P3 130.1(2) . . ?
N2 P2 N1 116.3(2) . . ?
N2 P2 N31 110.0(2) . . ?
N1 P2 N31 107.1(2) . . ?
N2 P2 N41 110.1(2) . . ?
N1 P2 N41 109.2(2) . . ?
N31 P2 N41 103.2(2) . . ?
N2 P2 P3 31.4(2) . . ?
N1 P2 P3 85.1(2) . . ?
N31 P2 P3 126.9(2) . . ?
N41 P2 P3 121.6(2) . . ?
N2 P3 N3 116.0(2) . . ?
N2 P3 N61 111.5(2) . . ?
N3 P3 N61 108.7(2) . . ?
N2 P3 N51 111.0(3) . . ?
N3 P3 N51 105.4(3) . . ?
N61 P3 N51 103.3(2) . . ?
N2 P3 P2 31.4(2) . . ?
N3 P3 P2 89.3(2) . . ?
N61 P3 P2 108.7(2) . . ?
N51 P3 P2 138.2(2) . . ?
N2 P3 P1 91.9(2) . . ?
N3 P3 P1 33.0(2) . . ?
N61 P3 P1 100.4(2) . . ?
N51 P3 P1 137.6(2) . . ?
P2 P3 P1 61.09(6) . . ?
P1 N1 P2 117.5(3) . . ?
P1 N1 Cd1 118.6(2) . . ?
P2 N1 Cd1 114.6(2) . . ?
P2 N2 P3 117.2(3) . . ?
P1 N3 P3 113.9(3) . . ?
P1 N3 Cd2 120.6(2) . . ?
P3 N3 Cd2 115.2(2) . . ?
C15 N11 N12 109.3(4) . . ?
C15 N11 P1 127.4(4) . . ?
N12 N11 P1 119.2(4) . . ?
C13 N12 N11 105.8(5) . . ?
C13 N12 Cd1 130.5(4) . . ?
N11 N12 Cd1 119.9(3) . . ?
N12 C13 C14 110.7(6) . . ?
N12 C13 C16 122.6(6) . . ?
C14 C13 C16 126.7(6) . . ?
C15 C14 C13 107.3(6) . . ?
C14 C15 N11 106.9(5) . . ?
C14 C15 C17 129.3(6) . . ?
N11 C15 C17 123.8(5) . . ?
C25 N21 N22 110.3(4) . . ?
C25 N21 P1 128.9(4) . . ?
N22 N21 P1 120.8(4) . . ?
C23 N22 N21 105.9(5) . . ?
C23 N22 Cd2 130.1(4) . . ?
N21 N22 Cd2 123.7(3) . . ?
N22 C23 C24 109.9(5) . . ?
N22 C23 C26 121.6(6) . . ?
C24 C23 C26 128.5(6) . . ?
C25 C24 C23 108.5(6) . . ?
C24 C25 N21 105.4(5) . . ?
C24 C25 C27 131.2(6) . . ?
N21 C25 C27 123.4(6) . . ?
N52 N51 C55 111.2(5) . . ?
N52 N51 P3 120.1(4) . . ?
C55 N51 P3 128.2(5) . . ?
C53 N52 N51 105.3(5) . . ?
C53 N52 Cd2 132.4(5) . . ?
N51 N52 Cd2 122.3(4) . . ?
N52 C53 C54 110.4(6) . . ?
N52 C53 C56 121.2(7) . . ?
C54 C53 C56 128.4(7) . . ?
C55 C54 C53 107.2(6) . . ?
C54 C55 N51 105.9(6) . . ?
C54 C55 C57 130.7(6) . . ?
N51 C55 C57 123.4(6) . . ?
C65 N61 N62 110.9(5) . . ?
C65 N61 P3 129.3(4) . . ?
N62 N61 P3 119.0(4) . . ?
C63 N62 N61 104.5(5) . . ?
N62 C63 C64 111.6(6) . . ?
N62 C63 C66 121.7(6) . . ?
C64 C63 C66 126.7(7) . . ?
C65 C64 C63 106.9(6) . . ?
C64 C65 N61 106.1(6) . . ?
C64 C65 C67 131.1(6) . . ?
N61 C65 C67 122.8(6) . . ?
N32 N31 C35 110.4(5) . . ?
N32 N31 P2 121.8(4) . . ?
C35 N31 P2 127.8(4) . . ?
C33 N32 N31 105.6(5) . . ?
C33 N32 Cd1 131.4(4) . . ?
N31 N32 Cd1 122.5(3) . . ?
N32 C33 C34 110.2(5) . . ?
N32 C33 C36 121.6(6) . . ?
C34 C33 C36 128.2(6) . . ?
C35 C34 C33 107.9(6) . . ?
C34 C35 N31 105.9(5) . . ?
C34 C35 C37 131.0(6) . . ?
N31 C35 C37 123.1(6) . . ?
N42 N41 C45 110.4(4) . . ?
N42 N41 P2 110.5(4) . . ?
C45 N41 P2 129.3(4) . . ?
C43 N42 N41 104.8(5) . . ?
N42 C43 C44 111.0(6) . . ?
N42 C43 C46 121.4(6) . . ?
C44 C43 C46 127.6(7) . . ?
C45 C44 C43 107.8(6) . . ?
C44 C45 N41 106.0(5) . . ?
C44 C45 C47 129.1(6) . . ?
N41 C45 C47 124.8(6) . . ?
ClS2 CS ClS1 116.4(7) . . ?

loop_
_geom_bond_atom_site_label_1
_geom_bond_atom_site_label_2
_geom_bond_distance
_geom_bond_site_symmetry_2
_geom_bond_publ_flag
Cd1 N32 2.347(5) . ?
Cd1 N12 2.363(5) . ?
Cd1 Cl2 2.435(2) . ?
Cd1 Cl1 2.441(2) . ?
Cd1 N1 2.601(4) . ?
Cd2 N52 2.351(5) . ?
Cd2 N22 2.353(5) . ?
Cd2 Cl3 2.426(2) . ?
Cd2 Cl4 2.438(2) . ?
Cd2 N3 2.519(4) . ?
P1 N1 1.593(5) . ?
P1 N3 1.602(5) . ?
P1 N11 1.676(5) . ?
P1 N21 1.680(5) . ?
P1 P3 2.692(2) . ?
P2 N2 1.575(5) . ?
P2 N1 1.606(5) . ?
P2 N31 1.671(5) . ?
P2 N41 1.672(5) . ?
P2 P3 2.689(2) . ?
P3 N2 1.576(5) . ?
P3 N3 1.610(5) . ?
P3 N61 1.671(5) . ?
P3 N51 1.679(5) . ?
N11 C15 1.387(8) . ?
N11 N12 1.397(7) . ?
N12 C13 1.315(8) . ?
C13 C14 1.406(9) . ?
C13 C16 1.485(10) . ?
C14 C15 1.342(9) . ?
C15 C17 1.490(9) . ?
N21 C25 1.384(8) . ?
N21 N22 1.400(6) . ?
N22 C23 1.319(8) . ?
C23 C24 1.405(9) . ?
C23 C26 1.493(9) . ?
C24 C25 1.358(9) . ?
C25 C27 1.490(9) . ?
N51 N52 1.374(7) . ?
N51 C55 1.383(8) . ?
N52 C53 1.330(8) . ?
C53 C54 1.409(10) . ?
C53 C56 1.497(10) . ?
C54 C55 1.354(9) . ?
C55 C57 1.485(10) . ?
N61 C65 1.385(8) . ?
N61 N62 1.393(7) . ?
N62 C63 1.304(8) . ?
C63 C64 1.417(9) . ?
C63 C66 1.503(9) . ?
C64 C65 1.339(9) . ?
C65 C67 1.500(10) . ?
N31 N32 1.385(7) . ?
N31 C35 1.386(8) . ?
N32 C33 1.332(8) . ?
C33 C34 1.400(9) . ?
C33 C36 1.483(9) . ?
C34 C35 1.354(9) . ?
C35 C37 1.483(9) . ?
N41 N42 1.399(7) . ?
N41 C45 1.402(7) . ?
N42 C43 1.321(8) . ?
C43 C44 1.419(9) . ?
C43 C46 1.500(10) . ?
C44 C45 1.335(9) . ?
C45 C47 1.494(9) . ?
ClS1 CS 1.733(12) . ?
ClS2 CS 1.507(12) . ?
